data_4084159
loop_
_publ_author_name
'Sola\<rov\'a, Hana'
'C\'isa\<rov\'a, Ivana'
'\<St\<epni\<cka, Petr'

_publ_section_title
;
 Synthesis, Structural Characterization, and Catalytic Evaluation of
 Phosphinoferrocene Ligands Bearing Extended Urea-Amide Substituents
;
_journal_issue 15
_journal_name_full Organometallics
_journal_page_first 4131
_journal_paper_doi 10.1021/om5006758
_journal_volume 33
_journal_year 2014
_chemical_formula_moiety 'C26 H25 Cl Fe N O P Pd'
_chemical_formula_sum 'C26 H25 Cl Fe N O P Pd'
_chemical_formula_weight 596.14
_chemical_name_systematic
; 
 ? 
;
_space_group_IT_number 2
_symmetry_cell_setting triclinic
_symmetry_space_group_name_Hall '-P 1'
_symmetry_space_group_name_H-M 'P -1'
_atom_sites_solution_hydrogens geom
_atom_sites_solution_primary direct
_atom_sites_solution_secondary difmap
_audit_creation_method SHELXL-97
_cell_angle_alpha 68.505(2)
_cell_angle_beta 78.504(2)
_cell_angle_gamma 84.740(2)
_cell_formula_units_Z 2
_cell_length_a 10.0035(5)
_cell_length_b 10.7671(5)
_cell_length_c 12.2831(7)
_cell_measurement_reflns_used 9968
_cell_measurement_temperature 150(2)
_cell_measurement_theta_max 27.49
_cell_measurement_theta_min 2.50
_cell_volume 1206.03(11)
_computing_cell_refinement 'Bruker SAINT'
_computing_data_collection 'Bruker APEX2'
_computing_data_reduction 'Bruker SAINT'
_computing_molecular_graphics 'PLATON (Spek, 2003)'
_computing_publication_material 'PLATON (Spek, 2003)'
_computing_structure_refinement 'SHELXL-97 (Sheldrick, 2008)'
_computing_structure_solution 'SHELXS-97 (Sheldrick, 2008)'
_diffrn_ambient_temperature 150(2)
_diffrn_measured_fraction_theta_full 0.998
_diffrn_measured_fraction_theta_max 0.998
_diffrn_measurement_device_type 'Bruker APEX-II CCD'
_diffrn_measurement_method '\f and \w scans'
_diffrn_radiation_monochromator graphite
_diffrn_radiation_source 'fine-focus sealed tube'
_diffrn_radiation_type MoK\a
_diffrn_radiation_wavelength 0.71073
_diffrn_reflns_av_R_equivalents 0.0276
_diffrn_reflns_av_sigmaI/netI 0.0251
_diffrn_reflns_limit_h_max 12
_diffrn_reflns_limit_h_min -12
_diffrn_reflns_limit_k_max 13
_diffrn_reflns_limit_k_min -13
_diffrn_reflns_limit_l_max 15
_diffrn_reflns_limit_l_min -15
_diffrn_reflns_number 23133
_diffrn_reflns_theta_full 27.00
_diffrn_reflns_theta_max 27.00
_diffrn_reflns_theta_min 1.81
_exptl_absorpt_coefficient_mu 1.543
_exptl_absorpt_correction_T_max 0.8246
_exptl_absorpt_correction_T_min 0.6990
_exptl_absorpt_correction_type numerical
_exptl_absorpt_process_details SADABS
_exptl_crystal_colour orange
_exptl_crystal_density_diffrn 1.642
_exptl_crystal_density_method 'not measured'
_exptl_crystal_description prism
_exptl_crystal_F_000 600
_exptl_crystal_size_max 0.25
_exptl_crystal_size_mid 0.17
_exptl_crystal_size_min 0.13
_refine_diff_density_max 0.422
_refine_diff_density_min -0.498
_refine_diff_density_rms 0.067
_refine_ls_extinction_method none
_refine_ls_goodness_of_fit_ref 1.029
_refine_ls_hydrogen_treatment mixed
_refine_ls_matrix_type full
_refine_ls_number_parameters 299
_refine_ls_number_reflns 5259
_refine_ls_number_restraints 0
_refine_ls_restrained_S_all 1.029
_refine_ls_R_factor_all 0.0281
_refine_ls_R_factor_gt 0.0226
_refine_ls_shift/su_max 0.002
_refine_ls_shift/su_mean 0.000
_refine_ls_structure_factor_coef Fsqd
_refine_ls_weighting_details 'calc w=1/[\s^2^(Fo^2^)+(0.0193P)^2^+0.9862P] where P=(Fo^2^+2Fc^2^)/3'
_refine_ls_weighting_scheme calc
_refine_ls_wR_factor_gt 0.0496
_refine_ls_wR_factor_ref 0.0518
_reflns_number_gt 4651
_reflns_number_total 5259
_reflns_threshold_expression >2sigma(I)
_cod_data_source_file om5006758_si_002.cif
_cod_data_source_block hs108
_cod_depositor_comments
;
The following automatic conversions were performed:
'_atom_site_symetry_multiplicity' tag replaced with
'_atom_site_symmetry_multiplicity'.

Automatic conversion script
Id: cif_correct_tags 1440 2010-10-19 06:21:57Z saulius 

 Adding full bibliography for 4084154--4084163.cif.
;
_cod_database_code 4084159

loop_
_symmetry_equiv_pos_as_xyz
'x, y, z'
'-x, -y, -z'

loop_
_atom_site_label
_atom_site_type_symbol
_atom_site_fract_x
_atom_site_fract_y
_atom_site_fract_z
_atom_site_U_iso_or_equiv
_atom_site_adp_type
_atom_site_occupancy
_atom_site_symmetry_multiplicity
_atom_site_calc_flag
_atom_site_refinement_flags
_atom_site_disorder_assembly
_atom_site_disorder_group
Pd Pd 0.552146(16) 0.591115(15) 0.812948(14) 0.01707(5) Uani 1 1 d . . .
Fe Fe 0.84214(3) 0.80468(3) 0.48621(3) 0.01662(7) Uani 1 1 d . A .
Cl Cl 0.71915(5) 0.41534(5) 0.86538(5) 0.02531(12) Uani 1 1 d . A .
P P 0.66514(5) 0.78797(5) 0.76345(5) 0.01556(11) Uani 1 1 d . A .
O1 O 0.64638(17) 0.59058(15) 0.39774(14) 0.0298(4) Uani 1 1 d . . .
N1 N 0.64819(19) 0.46856(18) 0.59010(17) 0.0257(4) Uani 1 1 d . . .
H1N H 0.5662 0.4338 0.5940 0.031 Uiso 1 1 d R . .
H2N H 0.6830 0.4470 0.6561 0.031 Uiso 1 1 d R . .
C1 C 0.8322(2) 0.61972(19) 0.47857(19) 0.0206(4) Uani 1 1 d . . .
C2 C 0.9073(2) 0.7067(2) 0.3703(2) 0.0261(5) Uani 1 1 d . . .
H2 H 0.8850 0.7308 0.2934 0.031 Uiso 1 1 calc R . .
C3 C 1.0214(2) 0.7509(2) 0.3974(2) 0.0294(5) Uani 1 1 d . . .
H3 H 1.0889 0.8098 0.3417 0.035 Uiso 1 1 calc R . .
C4 C 1.0174(2) 0.6923(2) 0.5216(2) 0.0269(5) Uani 1 1 d . . .
H4 H 1.0816 0.7055 0.5636 0.032 Uiso 1 1 calc R . .
C5 C 0.9012(2) 0.6106(2) 0.5727(2) 0.0218(5) Uani 1 1 d . . .
H5 H 0.8742 0.5591 0.6545 0.026 Uiso 1 1 calc R . .
C6 C 0.7164(2) 0.87309(18) 0.60563(18) 0.0163(4) Uani 1 1 d . . .
C7 C 0.6458(2) 0.8696(2) 0.51595(19) 0.0191(4) Uani 1 1 d . A .
H7 H 0.5670 0.8193 0.5292 0.023 Uiso 1 1 calc R . .
C8 C 0.7143(2) 0.9543(2) 0.4039(2) 0.0215(4) Uani 1 1 d . . .
H8 H 0.6891 0.9706 0.3292 0.026 Uiso 1 1 calc R A .
C9 C 0.8266(2) 1.01034(19) 0.42235(19) 0.0207(4) Uani 1 1 d . A .
H9 H 0.8898 1.0705 0.3623 0.025 Uiso 1 1 calc R . .
C10 C 0.8284(2) 0.96097(19) 0.54631(18) 0.0177(4) Uani 1 1 d . A .
H10 H 0.8929 0.9826 0.5835 0.021 Uiso 1 1 calc R . .
C11 C 0.7019(2) 0.5588(2) 0.4860(2) 0.0217(5) Uani 1 1 d . . .
C12 C 0.55091(19) 0.90950(19) 0.80935(18) 0.0158(4) Uani 1 1 d . . .
C13 C 0.5495(2) 1.0452(2) 0.7408(2) 0.0204(4) Uani 1 1 d . A .
H13 H 0.6116 1.0789 0.6678 0.024 Uiso 1 1 calc R . .
C14 C 0.4567(2) 1.1310(2) 0.7797(2) 0.0254(5) Uani 1 1 d . . .
H14 H 0.4557 1.2235 0.7330 0.030 Uiso 1 1 calc R A .
C15 C 0.3661(2) 1.0830(2) 0.8857(2) 0.0253(5) Uani 1 1 d . A .
H15 H 0.3023 1.1421 0.9111 0.030 Uiso 1 1 calc R . .
C16 C 0.3682(2) 0.9490(2) 0.9546(2) 0.0254(5) Uani 1 1 d . . .
H16 H 0.3060 0.9160 1.0276 0.031 Uiso 1 1 calc R A .
C17 C 0.4607(2) 0.8624(2) 0.9175(2) 0.0212(4) Uani 1 1 d . A .
H17 H 0.4628 0.7706 0.9659 0.025 Uiso 1 1 calc R . .
C18 C 0.8165(2) 0.7934(2) 0.82426(18) 0.0175(4) Uani 1 1 d . . .
C19 C 0.9004(2) 0.6807(2) 0.8593(2) 0.0282(5) Uani 1 1 d . A .
H19 H 0.8808 0.6011 0.8496 0.034 Uiso 1 1 calc R . .
C20 C 1.0131(2) 0.6847(2) 0.9087(2) 0.0361(6) Uani 1 1 d . . .
H20 H 1.0696 0.6073 0.9332 0.043 Uiso 1 1 calc R A .
C21 C 1.0433(2) 0.7999(3) 0.9225(2) 0.0330(6) Uani 1 1 d . A .
H21 H 1.1200 0.8016 0.9568 0.040 Uiso 1 1 calc R . .
C22 C 0.9619(2) 0.9127(2) 0.8864(2) 0.0274(5) Uani 1 1 d . . .
H22 H 0.9835 0.9927 0.8944 0.033 Uiso 1 1 calc R A .
C23 C 0.8484(2) 0.9094(2) 0.83854(19) 0.0216(4) Uani 1 1 d . A .
H23 H 0.7918 0.9869 0.8152 0.026 Uiso 1 1 calc R . .
C51 C 0.3838(7) 0.4512(8) 0.8555(6) 0.0244(11) Uani 0.783(5) 1 d P A 1
H51A H 0.4053 0.4502 0.9277 0.029 Uiso 0.783(5) 1 calc PR A 1
H51B H 0.3797 0.3698 0.8429 0.029 Uiso 0.783(5) 1 calc PR A 1
C52 C 0.3586(3) 0.5710(3) 0.7688(3) 0.0274(7) Uani 0.783(5) 1 d P A 1
H52A H 0.3372 0.5707 0.6969 0.033 Uiso 0.783(5) 1 calc PR A 1
C53 C 0.3637(5) 0.6946(5) 0.7844(4) 0.0284(10) Uani 0.783(5) 1 d P A 1
H53A H 0.3850 0.6961 0.8559 0.034 Uiso 0.783(5) 1 calc PR A 1
H53B H 0.3459 0.7758 0.7234 0.034 Uiso 0.783(5) 1 calc PR A 1
C51A C 0.365(3) 0.461(3) 0.875(3) 0.0244(11) Uani 0.22 1 d P A 2
H51C H 0.4215 0.4323 0.8165 0.029 Uiso 0.217(5) 1 calc PR A 2
H51D H 0.3334 0.3976 0.9520 0.029 Uiso 0.217(5) 1 calc PR A 2
C52A C 0.3362(10) 0.5723(11) 0.8539(11) 0.0274(7) Uani 0.22 1 d P A 2
H52B H 0.2799 0.5927 0.9174 0.033 Uiso 0.217(5) 1 calc PR A 2
C53A C 0.370(2) 0.679(2) 0.7518(19) 0.0284(10) Uani 0.22 1 d P A 2
H53C H 0.4256 0.6670 0.6841 0.034 Uiso 0.217(5) 1 calc PR A 2
H53D H 0.3369 0.7660 0.7482 0.034 Uiso 0.217(5) 1 calc PR A 2

loop_
_atom_site_aniso_label
_atom_site_aniso_U_11
_atom_site_aniso_U_22
_atom_site_aniso_U_33
_atom_site_aniso_U_23
_atom_site_aniso_U_13
_atom_site_aniso_U_12
Pd 0.01544(8) 0.01490(8) 0.01917(9) -0.00443(6) -0.00144(6) -0.00249(6)
Fe 0.01541(15) 0.01549(14) 0.01851(16) -0.00587(12) -0.00223(12) -0.00073(11)
Cl 0.0243(3) 0.0171(2) 0.0284(3) -0.0009(2) -0.0052(2) -0.0001(2)
P 0.0112(2) 0.0144(2) 0.0192(3) -0.0038(2) -0.0024(2) -0.00065(19)
O1 0.0379(10) 0.0270(8) 0.0264(9) -0.0070(7) -0.0123(8) -0.0061(7)
N1 0.0263(10) 0.0263(10) 0.0246(10) -0.0067(8) -0.0064(8) -0.0068(8)
C1 0.0244(11) 0.0147(9) 0.0231(11) -0.0086(9) -0.0026(9) 0.0020(8)
C2 0.0334(13) 0.0217(11) 0.0224(12) -0.0107(9) 0.0018(10) -0.0001(9)
C3 0.0209(11) 0.0259(11) 0.0366(14) -0.0123(11) 0.0080(10) -0.0008(9)
C4 0.0163(11) 0.0242(11) 0.0398(14) -0.0119(10) -0.0052(10) 0.0047(9)
C5 0.0193(11) 0.0174(10) 0.0266(12) -0.0063(9) -0.0041(9) 0.0038(8)
C6 0.0139(10) 0.0139(9) 0.0202(11) -0.0056(8) -0.0025(8) 0.0002(7)
C7 0.0144(10) 0.0198(10) 0.0255(12) -0.0091(9) -0.0068(9) 0.0002(8)
C8 0.0235(11) 0.0209(10) 0.0212(11) -0.0066(9) -0.0100(9) 0.0032(8)
C9 0.0228(11) 0.0154(10) 0.0209(11) -0.0041(9) -0.0014(9) -0.0016(8)
C10 0.0164(10) 0.0172(9) 0.0196(11) -0.0066(8) -0.0028(8) -0.0022(8)
C11 0.0276(12) 0.0145(9) 0.0250(12) -0.0098(9) -0.0047(9) 0.0010(8)
C12 0.0103(9) 0.0166(9) 0.0213(11) -0.0068(8) -0.0049(8) -0.0002(7)
C13 0.0200(11) 0.0199(10) 0.0213(11) -0.0064(9) -0.0052(9) -0.0014(8)
C14 0.0294(12) 0.0177(10) 0.0304(13) -0.0078(9) -0.0116(10) 0.0031(9)
C15 0.0206(11) 0.0278(11) 0.0339(13) -0.0185(10) -0.0072(10) 0.0048(9)
C16 0.0183(11) 0.0322(12) 0.0282(12) -0.0146(10) -0.0013(9) -0.0026(9)
C17 0.0173(10) 0.0199(10) 0.0244(12) -0.0056(9) -0.0027(9) -0.0019(8)
C18 0.0127(9) 0.0223(10) 0.0144(10) -0.0036(8) -0.0007(8) -0.0014(8)
C19 0.0181(11) 0.0232(11) 0.0395(14) -0.0048(10) -0.0087(10) -0.0002(9)
C20 0.0199(12) 0.0318(13) 0.0485(16) -0.0013(12) -0.0149(11) 0.0030(10)
C21 0.0194(11) 0.0481(15) 0.0308(13) -0.0100(12) -0.0099(10) -0.0034(11)
C22 0.0216(11) 0.0389(13) 0.0266(12) -0.0165(11) -0.0043(10) -0.0037(10)
C23 0.0166(10) 0.0271(11) 0.0215(11) -0.0102(9) -0.0026(9) 0.0011(8)
C51 0.020(2) 0.0280(17) 0.029(3) -0.0162(15) 0.0044(19) -0.0094(16)
C52 0.0150(13) 0.0365(16) 0.0405(18) -0.0236(15) -0.0069(13) -0.0024(11)
C53 0.0187(13) 0.0255(18) 0.046(3) -0.0153(17) -0.014(2) 0.0007(12)
C51A 0.020(2) 0.0280(17) 0.029(3) -0.0162(15) 0.0044(19) -0.0094(16)
C52A 0.0150(13) 0.0365(16) 0.0405(18) -0.0236(15) -0.0069(13) -0.0024(11)
C53A 0.0187(13) 0.0255(18) 0.046(3) -0.0153(17) -0.014(2) 0.0007(12)

loop_
_atom_type_symbol
_atom_type_description
_atom_type_scat_dispersion_real
_atom_type_scat_dispersion_imag
_atom_type_scat_source
C C 0.0033 0.0016 'International Tables Vol C Tables 4.2.6.8 and 6.1.1.4'
H H 0.0000 0.0000 'International Tables Vol C Tables 4.2.6.8 and 6.1.1.4'
N N 0.0061 0.0033 'International Tables Vol C Tables 4.2.6.8 and 6.1.1.4'
O O 0.0106 0.0060 'International Tables Vol C Tables 4.2.6.8 and 6.1.1.4'
P P 0.1023 0.0942 'International Tables Vol C Tables 4.2.6.8 and 6.1.1.4'
Cl Cl 0.1484 0.1585 'International Tables Vol C Tables 4.2.6.8 and 6.1.1.4'
Fe Fe 0.3463 0.8444 'International Tables Vol C Tables 4.2.6.8 and 6.1.1.4'
Pd Pd -0.9988 1.0072 'International Tables Vol C Tables 4.2.6.8 and 6.1.1.4'

loop_
_geom_angle_atom_site_label_1
_geom_angle_atom_site_label_2
_geom_angle_atom_site_label_3
_geom_angle
C53A Pd C53 12.9(5)
C53A Pd C52A 37.4(7)
C53 Pd C52A 35.6(3)
C53A Pd C52 30.2(5)
C53 Pd C52 38.67(13)
C52A Pd C52 27.7(3)
C53A Pd C51 64.6(6)
C53 Pd C51 68.4(2)
C52A Pd C51 35.9(3)
C52 Pd C51 36.7(2)
C53A Pd C51A 62.5(11)
C53 Pd C51A 64.5(8)
C52A Pd C51A 30.1(8)
C52 Pd C51A 37.2(9)
C51 Pd C51A 8.0(7)
C53A Pd P 97.0(6)
C53 Pd P 92.08(13)
C52A Pd P 124.7(3)
C52 Pd P 126.52(8)
C51 Pd P 160.34(18)
C51A Pd P 154.5(7)
C53A Pd Cl 154.9(5)
C53 Pd Cl 161.93(13)
C52A Pd Cl 126.9(3)
C52 Pd Cl 125.05(8)
C51 Pd Cl 93.5(2)
C51A Pd Cl 97.5(8)
P Pd Cl 105.916(19)
C7 Fe C1 105.94(8)
C7 Fe C6 41.28(8)
C1 Fe C6 124.50(8)
C7 Fe C2 122.13(9)
C1 Fe C2 40.85(9)
C6 Fe C2 160.36(9)
C7 Fe C8 40.72(8)
C1 Fe C8 119.23(9)
C6 Fe C8 68.79(8)
C2 Fe C8 105.12(9)
C7 Fe C10 68.67(8)
C1 Fe C10 162.84(8)
C6 Fe C10 40.86(8)
C2 Fe C10 155.89(9)
C8 Fe C10 68.03(8)
C7 Fe C3 159.06(10)
C1 Fe C3 68.20(9)
C6 Fe C3 158.37(9)
C2 Fe C3 40.42(10)
C8 Fe C3 123.10(10)
C10 Fe C3 122.61(9)
C7 Fe C5 121.71(9)
C1 Fe C5 40.83(8)
C6 Fe C5 109.09(8)
C2 Fe C5 68.44(9)
C8 Fe C5 155.95(9)
C10 Fe C5 127.03(9)
C3 Fe C5 67.86(9)
C7 Fe C4 158.24(9)
C1 Fe C4 68.13(9)
C6 Fe C4 123.62(9)
C2 Fe C4 67.96(10)
C8 Fe C4 160.70(9)
C10 Fe C4 110.49(9)
C3 Fe C4 40.17(10)
C5 Fe C4 40.24(9)
C7 Fe C9 68.32(8)
C1 Fe C9 154.48(9)
C6 Fe C9 68.54(8)
C2 Fe C9 119.63(9)
C8 Fe C9 40.27(8)
C10 Fe C9 40.35(8)
C3 Fe C9 107.81(9)
C5 Fe C9 163.12(9)
C4 Fe C9 126.08(9)
C6 P C12 103.24(9)
C6 P C18 103.80(9)
C12 P C18 101.82(9)
C6 P Pd 113.84(7)
C12 P Pd 110.23(6)
C18 P Pd 121.80(7)
C11 N1 H1N 116.7
C11 N1 H2N 123.8
H1N N1 H2N 119.2
C2 C1 C5 107.81(19)
C2 C1 C11 123.3(2)
C5 C1 C11 128.8(2)
C2 C1 Fe 69.67(12)
C5 C1 Fe 70.31(11)
C11 C1 Fe 123.03(14)
C3 C2 C1 107.9(2)
C3 C2 Fe 70.35(13)
C1 C2 Fe 69.48(12)
C3 C2 H2 126.0
C1 C2 H2 126.0
Fe C2 H2 125.7
C4 C3 C2 108.3(2)
C4 C3 Fe 70.12(13)
C2 C3 Fe 69.23(13)
C4 C3 H3 125.9
C2 C3 H3 125.9
Fe C3 H3 126.4
C3 C4 C5 108.4(2)
C3 C4 Fe 69.71(13)
C5 C4 Fe 69.75(12)
C3 C4 H4 125.8
C5 C4 H4 125.8
Fe C4 H4 126.3
C4 C5 C1 107.6(2)
C4 C5 Fe 70.01(12)
C1 C5 Fe 68.86(11)
C4 C5 H5 126.2
C1 C5 H5 126.2
Fe C5 H5 126.5
C10 C6 C7 107.14(18)
C10 C6 P 127.50(16)
C7 C6 P 125.29(15)
C10 C6 Fe 70.12(11)
C7 C6 Fe 69.06(12)
P C6 Fe 128.30(10)
C8 C7 C6 107.99(18)
C8 C7 Fe 70.26(12)
C6 C7 Fe 69.67(11)
C8 C7 H7 126.0
C6 C7 H7 126.0
Fe C7 H7 125.7
C9 C8 C7 108.43(19)
C9 C8 Fe 70.41(12)
C7 C8 Fe 69.03(11)
C9 C8 H8 125.8
C7 C8 H8 125.8
Fe C8 H8 126.3
C8 C9 C10 108.10(18)
C8 C9 Fe 69.32(12)
C10 C9 Fe 69.53(11)
C8 C9 H9 125.9
C10 C9 H9 125.9
Fe C9 H9 126.8
C9 C10 C6 108.33(18)
C9 C10 Fe 70.12(11)
C6 C10 Fe 69.02(11)
C9 C10 H10 125.8
C6 C10 H10 125.8
Fe C10 H10 126.6
O1 C11 N1 121.7(2)
O1 C11 C1 120.6(2)
N1 C11 C1 117.7(2)
C13 C12 C17 119.26(18)
C13 C12 P 122.96(16)
C17 C12 P 117.78(15)
C14 C13 C12 119.7(2)
C14 C13 H13 120.1
C12 C13 H13 120.1
C15 C14 C13 120.6(2)
C15 C14 H14 119.7
C13 C14 H14 119.7
C14 C15 C16 120.0(2)
C14 C15 H15 120.0
C16 C15 H15 120.0
C15 C16 C17 120.2(2)
C15 C16 H16 119.9
C17 C16 H16 119.9
C16 C17 C12 120.3(2)
C16 C17 H17 119.8
C12 C17 H17 119.8
C19 C18 C23 118.77(19)
C19 C18 P 120.40(16)
C23 C18 P 120.81(15)
C18 C19 C20 120.0(2)
C18 C19 H19 120.0
C20 C19 H19 120.0
C21 C20 C19 120.6(2)
C21 C20 H20 119.7
C19 C20 H20 119.7
C20 C21 C22 119.8(2)
C20 C21 H21 120.1
C22 C21 H21 120.1
C21 C22 C23 120.1(2)
C21 C22 H22 120.0
C23 C22 H22 120.0
C22 C23 C18 120.7(2)
C22 C23 H23 119.6
C18 C23 H23 119.6
C52 C51 Pd 69.5(3)
C52 C51 H51A 120.0
Pd C51 H51A 71.2
C52 C51 H51B 120.0
Pd C51 H51B 132.2
H51A C51 H51B 120.0
C51 C52 C53 121.5(4)
C51 C52 Pd 73.8(3)
C53 C52 Pd 69.2(2)
C51 C52 H52A 119.2
C53 C52 H52A 119.2
Pd C52 H52A 130.5
C52 C53 Pd 72.1(2)
C52 C53 H53A 120.0
Pd C53 H53A 70.9
C52 C53 H53B 120.0
Pd C53 H53B 129.3
H53A C53 H53B 120.0
C52A C51A Pd 68.0(15)
C52A C51A H51C 120.0
Pd C51A H51C 75.2
C52A C51A H51D 120.0
Pd C51A H51D 129.0
H51C C51A H51D 120.0
C51A C52A C53A 130(2)
C51A C52A Pd 81.9(15)
C53A C52A Pd 71.1(10)
C51A C52A H52B 114.9
C53A C52A H52B 114.9
Pd C52A H52B 123.6
C52A C53A Pd 71.6(10)
C52A C53A H53C 120.0
Pd C53A H53C 76.0
C52A C53A H53D 120.0
Pd C53A H53D 123.9
H53C C53A H53D 120.0

loop_
_geom_bond_atom_site_label_1
_geom_bond_atom_site_label_2
_geom_bond_distance
Pd C53A 2.12(2)
Pd C53 2.123(5)
Pd C52A 2.129(10)
Pd C52 2.162(3)
Pd C51 2.217(7)
Pd C51A 2.27(3)
Pd P 2.3153(5)
Pd Cl 2.3965(5)
Fe C7 2.032(2)
Fe C1 2.040(2)
Fe C6 2.040(2)
Fe C2 2.043(2)
Fe C8 2.048(2)
Fe C10 2.055(2)
Fe C3 2.057(2)
Fe C5 2.059(2)
Fe C4 2.063(2)
Fe C9 2.063(2)
P C6 1.802(2)
P C12 1.829(2)
P C18 1.831(2)
O1 C11 1.238(3)
N1 C11 1.334(3)
N1 H1N 0.9179
N1 H2N 0.8904
C1 C2 1.425(3)
C1 C5 1.430(3)
C1 C11 1.485(3)
C2 C3 1.416(3)
C2 H2 0.9500
C3 C4 1.415(3)
C3 H3 0.9500
C4 C5 1.418(3)
C4 H4 0.9500
C5 H5 0.9500
C6 C10 1.430(3)
C6 C7 1.435(3)
C7 C8 1.420(3)
C7 H7 0.9500
C8 C9 1.415(3)
C8 H8 0.9500
C9 C10 1.420(3)
C9 H9 0.9500
C10 H10 0.9500
C12 C13 1.394(3)
C12 C17 1.396(3)
C13 C14 1.390(3)
C13 H13 0.9500
C14 C15 1.380(3)
C14 H14 0.9500
C15 C16 1.381(3)
C15 H15 0.9500
C16 C17 1.385(3)
C16 H16 0.9500
C17 H17 0.9500
C18 C19 1.392(3)
C18 C23 1.396(3)
C19 C20 1.394(3)
C19 H19 0.9500
C20 C21 1.379(4)
C20 H20 0.9500
C21 C22 1.380(3)
C21 H21 0.9500
C22 C23 1.387(3)
C22 H22 0.9500
C23 H23 0.9500
C51 C52 1.379(9)
C51 H51A 0.9500
C51 H51B 0.9500
C52 C53 1.419(5)
C52 H52A 0.9500
C53 H53A 0.9500
C53 H53B 0.9500
C51A C52A 1.15(3)
C51A H51C 0.9500
C51A H51D 0.9500
C52A C53A 1.36(3)
C52A H52B 0.9500
C53A H53C 0.9500
C53A H53D 0.9500
